data_1574439
loop_
_publ_author_name
'Metherall, Jessica P.'
'Corner, Philip A.'
'McCabe, James F.'
'Probert, Michael R.'
'Hall, Michael J.'

_publ_section_title
;
 High-throughput encapsulated nanodroplet screening for accelerated
 co-crystal discovery
;
_journal_issue 22
_journal_name_full 'Chemical Science'
_journal_page_first 9843
_journal_page_last 9853
_journal_paper_doi 10.1039/D4SC07556K
_journal_volume 16
_journal_year 2025
_chemical_formula_moiety 'C7 H4 N2 O6, 0.5(C10 H8 N2)'
_chemical_formula_sum 'C12 H8 N3 O6'
_chemical_formula_weight 290.21
_chemical_name_systematic '4,4'-bipyridine_3,5-dinitrobenzoic acid'
_space_group_crystal_system monoclinic
_space_group_IT_number 14
_space_group_name_Hall '-P 2yn'
_space_group_name_H-M_alt 'P 1 21/n 1'
_atom_sites_solution_hydrogens mixed
_atom_sites_solution_primary dual
_audit_block_doi 10.5517/ccdc.csd.cc2kmb8t
_audit_creation_date 2025-02-26
_audit_creation_method
;
Olex2 1.5
(compiled 2021.12.09 svn.r5202d8cf for OlexSys, GUI svn.r6439)
;
_audit_update_record
;
2025-03-04 deposited with the CCDC.	2025-04-22 downloaded from the CCDC.
;
_cell_angle_alpha 90
_cell_angle_beta 99.411(10)
_cell_angle_gamma 90
_cell_formula_units_Z 4
_cell_length_a 6.2329(7)
_cell_length_b 22.008(3)
_cell_length_c 9.4129(11)
_cell_measurement_reflns_used 2086
_cell_measurement_temperature 294.98(17)
_cell_measurement_theta_max 67.6890
_cell_measurement_theta_min 4.0050
_cell_volume 1273.8(3)
_computing_cell_refinement 'CrysAlisPro 1.171.42.90a (Rigaku OD, 2023)'
_computing_data_collection 'CrysAlisPro 1.171.42.90a (Rigaku OD, 2023)'
_computing_data_reduction 'CrysAlisPro 1.171.42.90a (Rigaku OD, 2023)'
_computing_molecular_graphics 'Olex2 1.5 (Dolomanov et al., 2009)'
_computing_publication_material 'Olex2 1.5 (Dolomanov et al., 2009)'
_computing_structure_refinement 'SHELXL 2018/3 (Sheldrick, 2015)'
_computing_structure_solution 'SHELXT 2018/2 (Sheldrick, 2018)'
_diffrn_ambient_environment air
_diffrn_ambient_temperature 294.98(17)
_diffrn_detector 'Hybrid Pixel Array Detector'
_diffrn_detector_area_resol_mean 10.0000
_diffrn_detector_type 'HyPix-Arc 100'
_diffrn_measured_fraction_theta_full 0.993
_diffrn_measured_fraction_theta_max 0.993
_diffrn_measurement_details
;
List of Runs (angles in degrees, time in seconds):

  # Type    Start    End  Width  t~exp~   \w     \q     \k     \f   Frames
#--------------------------------------------------------------------------
  1  \w    -71.00 -46.00   0.50   14.00    --  -43.94 131.00 -33.00   50
  2  \w    -61.00 -23.00   0.50   14.00    --  -43.94 139.00 141.00   76
  3  \w     56.00  81.00   0.50   14.00    --   44.81-131.00-104.00   50
  4  \w     75.00 100.00   0.50   14.00    --   44.81-139.00  81.00   50
  5  \w   -108.00 -83.00   0.50   56.00    --  -88.13-139.00  81.00   50
  6  \w   -145.00 -93.00   0.50   56.00    --  -88.13-131.00-104.00  104
  7  \w   -143.00-114.00   0.50   56.00    --  -88.13-139.00  81.00   58
  8  \w    -71.00 -46.00   0.50   56.00    --  -88.13 131.00 -33.00   50
  9  \w    138.00 163.00   0.50   56.00    --  100.88 131.00 -33.00   50
 10  \w     46.00  71.00   0.50   56.00    --  100.88-131.00-104.00   50
 11  \w    108.00 133.00   0.50   56.00    --  100.88 139.00 141.00   50
 12  \w    108.00 133.00   0.50   56.00    --  109.87 139.00 141.00   50
 13  \w    113.00 138.00   0.50   56.00    --  109.87 131.00 -33.00   50
 14  \w     52.00  77.00   0.50   56.00    --  109.87-139.00  81.00   50
 15  \w     46.00  71.00   0.50   56.00    --  109.87-131.00-104.00   50
 16  \w    -10.00  36.00   0.50   14.00    --  -43.94  38.00 -60.00   92
 17  \w     -9.00  32.00   0.50   14.00    --  -43.94  38.00 -90.00   82
 18  \w    -14.00  35.00   0.50   14.00    --  -43.94  38.00  60.00   98
 19  \w    -10.00  30.00   0.50   14.00    --  -43.94  38.00 -30.00   80
 20  \w   -130.00 -46.00   0.50   56.00    --  -88.13 -15.00-150.00  168
 21  \w   -156.00-123.00   0.50   56.00    --  -88.13 -77.00-180.00   66
 22  \w     25.00  53.00   0.50   56.00    --  100.88 -61.00 150.00   56
 23  \w     91.00 134.00   0.50   56.00    --  100.88  30.00 150.00   86
 24  \w     49.00  93.00   0.50   56.00    --  100.88 -95.00 -90.00   88
 25  \w     25.00  54.00   0.50   56.00    --  100.88 -61.00 -30.00   58
 26  \w     25.00  54.00   0.50   56.00    --  100.88 -61.00 -60.00   58
 27  \w    143.00 171.00   0.50   56.00    --  100.88  30.00 150.00   56
 28  \w     76.00 101.00   0.50   56.00    --  100.88-139.00  81.00   50
 29  \w    127.00 178.00   0.50   56.00    --  109.87  77.00   0.00  102
 30  \w    127.00 176.00   0.50   56.00    --  109.87  77.00-120.00   98
 31  \w     64.00  93.00   0.50   56.00    --  109.87 -95.00-120.00   58
 32  \w     44.00  93.00   0.50   56.00    --  109.87 -95.00 -60.00   98
 33  \w     63.00  93.00   0.50   56.00    --  109.87 -95.00   0.00   60
 34  \w     68.00  93.00   0.50   56.00    --  109.87 -95.00 -30.00   50
;
_diffrn_measurement_device 'four-circle diffractometer'
_diffrn_measurement_device_type 'XtaLAB Synergy, Dualflex, HyPix-Arc 100'
_diffrn_measurement_method '\w scans'
_diffrn_orient_matrix_type 'CrysAlisPro convention (1999,Acta A55,543-557)'
_diffrn_orient_matrix_UB_11 -0.0229758000
_diffrn_orient_matrix_UB_12 -0.0253265000
_diffrn_orient_matrix_UB_13 -0.1542343000
_diffrn_orient_matrix_UB_21 -0.0175031000
_diffrn_orient_matrix_UB_22 0.0652271000
_diffrn_orient_matrix_UB_23 -0.0601312000
_diffrn_orient_matrix_UB_31 0.2489954000
_diffrn_orient_matrix_UB_32 0.0022817000
_diffrn_orient_matrix_UB_33 0.0087171000
_diffrn_radiation_monochromator mirror
_diffrn_radiation_probe x-ray
_diffrn_radiation_type 'Cu K\a'
_diffrn_radiation_wavelength 1.54184
_diffrn_reflns_av_R_equivalents 0.0387
_diffrn_reflns_av_unetI/netI 0.0393
_diffrn_reflns_Laue_measured_fraction_full 0.993
_diffrn_reflns_Laue_measured_fraction_max 0.993
_diffrn_reflns_limit_h_max 7
_diffrn_reflns_limit_h_min -4
_diffrn_reflns_limit_k_max 26
_diffrn_reflns_limit_k_min -26
_diffrn_reflns_limit_l_max 11
_diffrn_reflns_limit_l_min -11
_diffrn_reflns_number 8471
_diffrn_reflns_point_group_measured_fraction_full 0.993
_diffrn_reflns_point_group_measured_fraction_max 0.993
_diffrn_reflns_theta_full 66.595
_diffrn_reflns_theta_max 66.595
_diffrn_reflns_theta_min 4.017
_diffrn_source 'micro-focus sealed X-ray tube'
_diffrn_source_target Cu
_diffrn_source_type 'PhotonJet (Cu) X-ray Source'
_exptl_absorpt_coefficient_mu 1.076
_exptl_absorpt_correction_T_max 1.00000
_exptl_absorpt_correction_T_min 0.78622
_exptl_absorpt_correction_type multi-scan
_exptl_absorpt_process_details
;
CrysAlisPro 1.171.42.90a (Rigaku Oxford Diffraction, 2023)
Empirical absorption correction using spherical harmonics,
implemented in SCALE3 ABSPACK scaling algorithm.
;
_exptl_crystal_colour 'clear light colourless'
_exptl_crystal_colour_lustre clear
_exptl_crystal_colour_modifier light
_exptl_crystal_colour_primary colourless
_exptl_crystal_density_diffrn 1.513
_exptl_crystal_description plate
_exptl_crystal_F_000 596
_exptl_crystal_preparation
;
Crystallised from a saturated solution of 4,4'-bipyridine, 
3,5-dinitrobenzoic acid (2:1) in MeOH.
;
_exptl_crystal_recrystallization_method 'High-throughput screening via the ENaCt protocol using SPT Labtech mosquito.'
_exptl_crystal_size_max 0.31
_exptl_crystal_size_mid 0.023
_exptl_crystal_size_min 0.017
_refine_diff_density_max 0.183
_refine_diff_density_min -0.170
_refine_diff_density_rms 0.032
_refine_ls_extinction_method none
_refine_ls_goodness_of_fit_ref 1.089
_refine_ls_hydrogen_treatment mixed
_refine_ls_matrix_type full
_refine_ls_number_parameters 193
_refine_ls_number_reflns 2234
_refine_ls_number_restraints 145
_refine_ls_restrained_S_all 1.066
_refine_ls_R_factor_all 0.0832
_refine_ls_R_factor_gt 0.0593
_refine_ls_shift/su_max 0.000
_refine_ls_shift/su_mean 0.000
_refine_ls_structure_factor_coef Fsqd
_refine_ls_weighting_details 'w=1/[\s^2^(Fo^2^)+(0.0704P)^2^+0.3127P] where P=(Fo^2^+2Fc^2^)/3'
_refine_ls_weighting_scheme calc
_refine_ls_wR_factor_gt 0.1570
_refine_ls_wR_factor_ref 0.1716
_reflns_Friedel_coverage 0.000
_reflns_number_gt 1578
_reflns_number_total 2234
_reflns_threshold_expression 'I > 2\s(I)'
_cod_data_source_file d4sc07556k2.cif
_cod_data_source_block 3,5-dinitrobenzoic_acid_4,4-bipyridine_k
_cod_depositor_comments 'Adding full bibliography for 1574434--1574463.cif.'
_cod_original_cell_volume 1273.9(3)
_cod_database_code 1574439
_shelx_shelxl_version_number 2018/3
_chemical_oxdiff_formula 'C H N O'
_shelx_space_group_comment
;
The symmetry employed for this shelxl refinement is uniquely defined
by the following loop, which should always be used as a source of
symmetry information in preference to the above space-group names.
They are only intended as comments.
;
_shelx_estimated_absorpt_t_max 0.982
_shelx_estimated_absorpt_t_min 0.731
_olex2_refinement_description
;
1. Fixed Uiso
 At 1.2 times of:
  All C(H) groups, All O(H) groups
2. Restrained distances
 H6A-O6A
 0.9 with sigma of 0.02
3. Rigid body (RIGU) restrains
 All non-hydrogen atoms
 with sigma for 1-2 distances of 0.004 and sigma for 1-3 distances of 0.004
4.a Aromatic/amide H refined with riding coordinates:
 C2A(H2A), C6A(H6Aa), C4A(H4A), C5B(H5B), C2B(H2B), C4B(H4B), C3B(H3B)
;
_olex2_exptl_crystal_mounting_method
'Crystal mounted using inert oil from the encapsulation crystallisation technique onto a MiTeGen Kapton micromount.'
_olex2_submission_original_sample_id '4,4'-bipyridine_3,5-dinitrobenzoic acid'
_olex2_submission_special_instructions 'No special instructions were received'
_oxdiff_exptl_absorpt_empirical_details
;
Empirical correction (ABSPACK) includes:
- Absorption correction using spherical harmonics
- Frame scaling
;
_oxdiff_exptl_absorpt_empirical_full_max 1.473
_oxdiff_exptl_absorpt_empirical_full_min 0.694

loop_
_space_group_symop_operation_xyz
'x, y, z'
'-x+1/2, y+1/2, -z+1/2'
'-x, -y, -z'
'x-1/2, -y-1/2, z-1/2'

loop_
_atom_site_label
_atom_site_type_symbol
_atom_site_fract_x
_atom_site_fract_y
_atom_site_fract_z
_atom_site_U_iso_or_equiv
_atom_site_adp_type
_atom_site_occupancy
_atom_site_site_symmetry_order
_atom_site_calc_flag
_atom_site_refinement_flags_posn
_atom_site_refinement_flags_adp
_atom_site_refinement_flags_occupancy
_atom_site_disorder_assembly
_atom_site_disorder_group
O6A O 0.2372(3) 0.39869(11) 0.7218(3) 0.0950(7) Uani 1 1 d D . . . .
H6A H 0.126(5) 0.4067(15) 0.775(4) 0.114 Uiso 1 1 d D U . . .
O5A O 0.2744(4) 0.31322(12) 0.8492(2) 0.1046(8) Uani 1 1 d . . . . .
N1B N 0.9315(4) 0.43387(14) 0.8537(3) 0.0903(7) Uani 1 1 d . . . . .
C1B C 0.5898(4) 0.48626(12) 0.9693(3) 0.0685(7) Uani 1 1 d . . . . .
C1A C 0.5116(4) 0.33258(12) 0.6815(3) 0.0687(7) Uani 1 1 d . . . . .
N2A N 0.9321(7) 0.21140(16) 0.6758(4) 0.1124(10) Uani 1 1 d . . . . .
N1A N 0.8270(6) 0.40386(19) 0.4214(3) 0.1089(10) Uani 1 1 d . . . . .
C2A C 0.5754(5) 0.37336(13) 0.5843(3) 0.0719(7) Uani 1 1 d . . . . .
H2A H 0.499449 0.409438 0.562367 0.086 Uiso 1 1 calc R U . . .
O3A O 1.1073(6) 0.20808(14) 0.6308(4) 0.1457(12) Uani 1 1 d . . . . .
C7A C 0.3268(5) 0.34685(15) 0.7602(3) 0.0766(8) Uani 1 1 d . . . . .
O1A O 0.7390(6) 0.45220(17) 0.4075(4) 0.1451(12) Uani 1 1 d . . . . .
C6A C 0.6258(5) 0.27838(13) 0.7082(3) 0.0784(8) Uani 1 1 d . . . . .
H6AA H 0.582478 0.249589 0.770091 0.094 Uiso 1 1 calc R U . . .
C3A C 0.7533(5) 0.35951(15) 0.5206(3) 0.0775(8) Uani 1 1 d . . . . .
C4A C 0.8704(5) 0.30789(16) 0.5474(3) 0.0827(8) Uani 1 1 d . . . . .
H4A H 0.990803 0.299904 0.503647 0.099 Uiso 1 1 calc R U . . .
O4A O 0.8596(7) 0.17283(15) 0.7419(4) 0.1560(13) Uani 1 1 d . . . . .
C5A C 0.8024(5) 0.26789(13) 0.6426(3) 0.0819(8) Uani 1 1 d . . . . .
C5B C 0.6777(5) 0.43047(14) 1.0155(3) 0.0831(8) Uani 1 1 d . . . . .
H5B H 0.621884 0.409299 1.086817 0.100 Uiso 1 1 calc R U . . .
O2A O 0.9749(6) 0.38852(18) 0.3577(3) 0.1593(13) Uani 1 1 d . . . . .
C2B C 0.6807(5) 0.51389(15) 0.8604(3) 0.0871(9) Uani 1 1 d . . . . .
H2B H 0.627701 0.551162 0.823564 0.105 Uiso 1 1 calc R U . . .
C4B C 0.8461(6) 0.40619(16) 0.9572(4) 0.0918(9) Uani 1 1 d . . . . .
H4B H 0.903059 0.368902 0.991282 0.110 Uiso 1 1 calc R U . . .
C3B C 0.8479(6) 0.48646(18) 0.8072(4) 0.0961(9) Uani 1 1 d . . . . .
H3B H 0.905471 0.506048 0.734398 0.115 Uiso 1 1 calc R U . . .

loop_
_atom_site_aniso_label
_atom_site_aniso_U_11
_atom_site_aniso_U_22
_atom_site_aniso_U_33
_atom_site_aniso_U_23
_atom_site_aniso_U_13
_atom_site_aniso_U_12
O6A 0.0859(14) 0.0975(16) 0.1069(17) -0.0011(13) 0.0318(12) 0.0041(12)
O5A 0.1138(17) 0.1236(19) 0.0814(14) 0.0167(13) 0.0303(12) -0.0132(14)
N1B 0.0809(16) 0.0962(18) 0.0941(18) -0.0232(15) 0.0149(13) -0.0122(14)
C1B 0.0723(16) 0.0651(15) 0.0665(15) -0.0063(12) 0.0065(12) -0.0157(12)
C1A 0.0768(16) 0.0698(16) 0.0566(14) -0.0007(12) 0.0022(11) -0.0082(13)
N2A 0.120(3) 0.087(2) 0.119(3) -0.0233(18) -0.0128(19) 0.0115(19)
N1A 0.118(2) 0.136(3) 0.0774(18) 0.0163(19) 0.0292(16) -0.013(2)
C2A 0.0811(17) 0.0719(16) 0.0604(14) 0.0039(12) 0.0046(12) -0.0022(13)
O3A 0.115(2) 0.121(2) 0.193(3) -0.056(2) 0.000(2) 0.0302(17)
C7A 0.0789(18) 0.087(2) 0.0628(16) -0.0054(14) 0.0080(13) -0.0119(15)
O1A 0.170(3) 0.135(2) 0.140(3) 0.056(2) 0.054(2) 0.002(2)
C6A 0.0909(19) 0.0704(17) 0.0694(16) 0.0052(13) 0.0000(14) -0.0125(14)
C3A 0.0867(19) 0.0891(19) 0.0558(14) 0.0020(13) 0.0094(12) -0.0072(16)
C4A 0.0812(19) 0.100(2) 0.0658(16) -0.0194(15) 0.0085(13) -0.0024(16)
O4A 0.192(3) 0.096(2) 0.174(3) 0.023(2) 0.014(2) 0.031(2)
C5A 0.0879(19) 0.0707(17) 0.0812(19) -0.0147(14) -0.0038(15) 0.0064(15)
C5B 0.095(2) 0.0790(18) 0.0775(18) -0.0005(15) 0.0200(15) -0.0066(16)
O2A 0.159(3) 0.217(4) 0.120(2) 0.030(2) 0.079(2) -0.001(2)
C2B 0.093(2) 0.0814(19) 0.091(2) 0.0080(16) 0.0292(16) -0.0103(16)
C4B 0.099(2) 0.085(2) 0.092(2) -0.0087(17) 0.0154(17) -0.0004(17)
C3B 0.097(2) 0.102(2) 0.095(2) -0.0017(19) 0.0331(17) -0.0207(19)

loop_
_atom_type_symbol
_atom_type_description
_atom_type_scat_dispersion_real
_atom_type_scat_dispersion_imag
_atom_type_scat_source
C C 0.0181 0.0091 'International Tables Vol C Tables 4.2.6.8 and 6.1.1.4'
H H 0.0000 0.0000 'International Tables Vol C Tables 4.2.6.8 and 6.1.1.4'
N N 0.0311 0.0180 'International Tables Vol C Tables 4.2.6.8 and 6.1.1.4'
O O 0.0492 0.0322 'International Tables Vol C Tables 4.2.6.8 and 6.1.1.4'

loop_
_citation_id
_citation_doi
_citation_year
1 10.26434/chemrxiv-2024-40s32 2024

loop_
_geom_angle_atom_site_label_1
_geom_angle_atom_site_label_2
_geom_angle_atom_site_label_3
_geom_angle
_geom_angle_site_symmetry_1
_geom_angle_site_symmetry_3
_geom_angle_publ_flag
C7A O6A H6A 110(2) . . ?
C3B N1B C4B 117.6(3) . . ?
C5B C1B C1B 121.9(3) . 3_667 ?
C5B C1B C2B 115.5(3) . . ?
C2B C1B C1B 122.5(3) . 3_667 ?
C2A C1A C7A 121.1(3) . . ?
C2A C1A C6A 118.8(3) . . ?
C6A C1A C7A 120.1(3) . . ?
O3A N2A C5A 117.2(4) . . ?
O4A N2A O3A 124.9(4) . . ?
O4A N2A C5A 117.9(4) . . ?
O1A N1A C3A 118.3(3) . . ?
O1A N1A O2A 124.1(4) . . ?
O2A N1A C3A 117.6(4) . . ?
C1A C2A H2A 120.6 . . ?
C3A C2A C1A 118.8(3) . . ?
C3A C2A H2A 120.6 . . ?
O6A C7A C1A 112.2(3) . . ?
O5A C7A O6A 125.6(3) . . ?
O5A C7A C1A 122.2(3) . . ?
C1A C6A H6AA 120.4 . . ?
C5A C6A C1A 119.3(3) . . ?
C5A C6A H6AA 120.4 . . ?
C2A C3A N1A 119.0(3) . . ?
C4A C3A N1A 117.4(3) . . ?
C4A C3A C2A 123.6(3) . . ?
C3A C4A H4A 121.7 . . ?
C3A C4A C5A 116.5(3) . . ?
C5A C4A H4A 121.7 . . ?
C6A C5A N2A 119.8(3) . . ?
C6A C5A C4A 123.0(3) . . ?
C4A C5A N2A 117.3(3) . . ?
C1B C5B H5B 119.7 . . ?
C4B C5B C1B 120.6(3) . . ?
C4B C5B H5B 119.7 . . ?
C1B C2B H2B 119.9 . . ?
C3B C2B C1B 120.2(3) . . ?
C3B C2B H2B 119.9 . . ?
N1B C4B C5B 122.6(3) . . ?
N1B C4B H4B 118.7 . . ?
C5B C4B H4B 118.7 . . ?
N1B C3B C2B 123.4(3) . . ?
N1B C3B H3B 118.3 . . ?
C2B C3B H3B 118.3 . . ?

loop_
_geom_bond_atom_site_label_1
_geom_bond_atom_site_label_2
_geom_bond_distance
_geom_bond_site_symmetry_2
_geom_bond_publ_flag
O6A H6A 0.938(19) . ?
O6A C7A 1.295(4) . ?
O5A C7A 1.202(3) . ?
N1B C4B 1.332(4) . ?
N1B C3B 1.314(5) . ?
C1B C1B 1.471(5) 3_667 ?
C1B C5B 1.385(4) . ?
C1B C2B 1.390(4) . ?
C1A C2A 1.386(4) . ?
C1A C7A 1.501(4) . ?
C1A C6A 1.391(4) . ?
N2A O3A 1.236(5) . ?
N2A O4A 1.185(5) . ?
N2A C5A 1.488(5) . ?
N1A O1A 1.194(4) . ?
N1A C3A 1.475(4) . ?
N1A O2A 1.226(4) . ?
C2A H2A 0.9300 . ?
C2A C3A 1.379(4) . ?
C6A H6AA 0.9300 . ?
C6A C5A 1.367(4) . ?
C3A C4A 1.352(4) . ?
C4A H4A 0.9300 . ?
C4A C5A 1.372(4) . ?
C5B H5B 0.9300 . ?
C5B C4B 1.370(4) . ?
C2B H2B 0.9300 . ?
C2B C3B 1.368(5) . ?
C4B H4B 0.9300 . ?
C3B H3B 0.9300 . ?

loop_
_geom_torsion_atom_site_label_1
_geom_torsion_atom_site_label_2
_geom_torsion_atom_site_label_3
_geom_torsion_atom_site_label_4
_geom_torsion
_geom_torsion_site_symmetry_1
_geom_torsion_site_symmetry_2
_geom_torsion_site_symmetry_3
_geom_torsion_site_symmetry_4
_geom_torsion_publ_flag
C1B C1B C5B C4B -179.5(3) 3_667 . . . ?
C1B C1B C2B C3B 179.9(3) 3_667 . . . ?
C1B C5B C4B N1B -0.8(5) . . . . ?
C1B C2B C3B N1B 0.0(5) . . . . ?
C1A C2A C3A N1A -177.6(2) . . . . ?
C1A C2A C3A C4A 0.1(4) . . . . ?
C1A C6A C5A N2A 177.1(3) . . . . ?
C1A C6A C5A C4A -1.8(4) . . . . ?
N1A C3A C4A C5A 178.5(3) . . . . ?
C2A C1A C7A O6A 2.2(4) . . . . ?
C2A C1A C7A O5A -177.0(3) . . . . ?
C2A C1A C6A C5A 2.6(4) . . . . ?
C2A C3A C4A C5A 0.7(4) . . . . ?
O3A N2A C5A C6A -169.6(3) . . . . ?
O3A N2A C5A C4A 9.4(4) . . . . ?
C7A C1A C2A C3A 176.6(2) . . . . ?
C7A C1A C6A C5A -175.8(3) . . . . ?
O1A N1A C3A C2A 5.2(5) . . . . ?
O1A N1A C3A C4A -172.7(3) . . . . ?
C6A C1A C2A C3A -1.8(4) . . . . ?
C6A C1A C7A O6A -179.5(2) . . . . ?
C6A C1A C7A O5A 1.3(4) . . . . ?
C3A C4A C5A N2A -178.8(2) . . . . ?
C3A C4A C5A C6A 0.2(4) . . . . ?
O4A N2A C5A C6A 11.1(5) . . . . ?
O4A N2A C5A C4A -170.0(3) . . . . ?
C5B C1B C2B C3B -0.9(4) . . . . ?
O2A N1A C3A C2A -174.5(3) . . . . ?
O2A N1A C3A C4A 7.6(5) . . . . ?
C2B C1B C5B C4B 1.3(4) . . . . ?
C4B N1B C3B C2B 0.5(5) . . . . ?
C3B N1B C4B C5B -0.1(5) . . . . ?
